data_7218655
loop_
_publ_author_name
'Anamimoghadam, Ommid'
'Long, De-Liang'
'Bucher, G\"otz'

_publ_section_title
;
 9-Iodophenalenone and 9-trifluoromethanesulfonyloxyphenalenone:
 convenient entry points to new phenalenones functionalised at the
 9-position. Iodine-carbonyl interaction studies by X-ray crystallography
;
_journal_issue 100
_journal_name_full 'RSC Adv.'
_journal_page_first 56654
_journal_paper_doi 10.1039/C4RA00178H
_journal_volume 4
_journal_year 2014
_chemical_formula_sum 'C13 H7 N O'
_chemical_formula_weight 193.20
_chemical_name_systematic
;
 ?
;
_space_group_IT_number 2
_symmetry_cell_setting triclinic
_symmetry_space_group_name_Hall '-P 1'
_symmetry_space_group_name_H-M 'P -1'
_atom_sites_solution_hydrogens geom
_atom_sites_solution_primary direct
_atom_sites_solution_secondary difmap
_audit_creation_method SHELXL-97
_cell_angle_alpha 100.949(10)
_cell_angle_beta 96.440(10)
_cell_angle_gamma 94.028(9)
_cell_formula_units_Z 4
_cell_length_a 7.5727(9)
_cell_length_b 8.2341(9)
_cell_length_c 14.4327(19)
_cell_measurement_reflns_used 1305
_cell_measurement_temperature 150(2)
_cell_measurement_theta_max 24.3
_cell_measurement_theta_min 2.89
_cell_volume 874.11(19)
_computing_cell_refinement
;
CrysAlisPro, Agilent Technologies,
Version 1.171.35.19 (release 27-10-2011 CrysAlis171 .NET)
(compiled Oct 27 2011,15:02:11)
;
_computing_data_collection
;
CrysAlisPro, Agilent Technologies,
Version 1.171.35.19 (release 27-10-2011 CrysAlis171 .NET)
(compiled Oct 27 2011,15:02:11)
;
_computing_data_reduction
;
CrysAlisPro, Agilent Technologies,
Version 1.171.35.19 (release 27-10-2011 CrysAlis171 .NET)
(compiled Oct 27 2011,15:02:11)
;
_computing_molecular_graphics Diamond3
_computing_publication_material WinGX
_computing_structure_refinement 'SHELXL-97 (Sheldrick, 2008)'
_computing_structure_solution 'SHELXS-97 (Sheldrick, 2008)'
_diffrn_ambient_temperature 150(2)
_diffrn_detector_area_resol_mean 10.4383
_diffrn_measured_fraction_theta_full 0.993
_diffrn_measured_fraction_theta_max 0.993
_diffrn_measurement_device_type 'Xcalibur, Atlas, Gemini ultra'
_diffrn_measurement_method '\w & \p scans'
_diffrn_radiation_monochromator graphite
_diffrn_radiation_source 'fine-focus sealed tube'
_diffrn_radiation_type MoK\a
_diffrn_radiation_wavelength 0.71073
_diffrn_reflns_av_R_equivalents 0.105
_diffrn_reflns_av_sigmaI/netI 0.0773
_diffrn_reflns_limit_h_max 8
_diffrn_reflns_limit_h_min -8
_diffrn_reflns_limit_k_max 9
_diffrn_reflns_limit_k_min -9
_diffrn_reflns_limit_l_max 16
_diffrn_reflns_limit_l_min -16
_diffrn_reflns_number 8715
_diffrn_reflns_theta_full 24.47
_diffrn_reflns_theta_max 24.47
_diffrn_reflns_theta_min 2.72
_diffrn_standards_decay_% none
_exptl_absorpt_coefficient_mu 0.094
_exptl_absorpt_correction_T_max 1.000
_exptl_absorpt_correction_T_min 0.757
_exptl_absorpt_correction_type empirical
_exptl_absorpt_process_details
;
CrysAlisPro, Agilent Technologies,
Version 1.171.35.19 (release 27-10-2011 CrysAlis171 .NET)
(compiled Oct 27 2011,15:02:11)
Empirical absorption correction using spherical harmonics,
 implemented in SCALE3 ABSPACK scaling algorithm.
;
_exptl_crystal_colour 'pale pink'
_exptl_crystal_density_diffrn 1.468
_exptl_crystal_density_meas ?
_exptl_crystal_density_method 'not measured'
_exptl_crystal_description block
_exptl_crystal_F_000 400
_exptl_crystal_size_max 0.28
_exptl_crystal_size_mid 0.23
_exptl_crystal_size_min 0.21
_refine_diff_density_max 0.75
_refine_diff_density_min -0.22
_refine_diff_density_rms 0.07
_refine_ls_extinction_coef none
_refine_ls_extinction_method none
_refine_ls_goodness_of_fit_ref 1.078
_refine_ls_hydrogen_treatment constr
_refine_ls_matrix_type full
_refine_ls_number_parameters 270
_refine_ls_number_reflns 4372
_refine_ls_number_restraints 16
_refine_ls_restrained_S_all 1.114
_refine_ls_R_factor_all 0.1768
_refine_ls_R_factor_gt 0.0976
_refine_ls_shift/su_max 0.002
_refine_ls_shift/su_mean 0.000
_refine_ls_structure_factor_coef Fsqd
_refine_ls_weighting_details 'calc w=1/[\s^2^(Fo^2^)+(0.1714P)^2^+0.0890P] where P=(Fo^2^+2Fc^2^)/3'
_refine_ls_weighting_scheme calc
_refine_ls_wR_factor_gt 0.2800
_refine_ls_wR_factor_ref 0.3178
_reflns_number_gt 2139
_reflns_number_total 4372
_reflns_threshold_expression >2\s(I)
_cod_data_source_file c4ra00178h2.cif
_cod_data_source_block oa306a4
_cod_depositor_comments
;
The following automatic conversions were performed:

'_exptl_crystal_density_meas' value 'none' was changed to '?' - the
value is perceived as not measured.

Automatic conversion script
Id: cif_fix_values 3008 2015-01-20 13:52:24Z robertas 
;
_cod_original_cell_volume 874.11(18)
_cod_original_sg_symbol_H-M P-1
_cod_database_code 7218655

loop_
_symmetry_equiv_pos_as_xyz
'x, y, z'
'-x, -y, -z'

loop_
_atom_site_label
_atom_site_type_symbol
_atom_site_fract_x
_atom_site_fract_y
_atom_site_fract_z
_atom_site_U_iso_or_equiv
_atom_site_adp_type
_atom_site_occupancy
_atom_site_symmetry_multiplicity
_atom_site_calc_flag
_atom_site_refinement_flags
C1 C 0.8072(8) 0.8874(7) 0.5467(5) 0.0512(17) Uani 1 1 d D
C2 C 0.9448(8) 0.8982(6) 0.6223(5) 0.0491(15) Uani 1 1 d .
H2 H 0.9362 0.9629 0.6833 0.059 Uiso 1 1 calc R
C3 C 1.0907(8) 0.8138(7) 0.6063(4) 0.0497(16) Uani 1 1 d D
C4 C 1.1039(9) 0.7176(7) 0.5150(5) 0.0580(18) Uani 1 1 d .
C5 C 1.2578(8) 0.6361(7) 0.5013(5) 0.0541(18) Uani 1 1 d D
C6 C 1.2676(9) 0.5399(7) 0.4090(5) 0.0517(16) Uani 1 1 d .
H6 H 1.3702 0.4823 0.3984 0.062 Uiso 1 1 calc R
C7 C 1.1330(8) 0.5281(6) 0.3352(5) 0.0535(17) Uani 1 1 d .
H7 H 1.1429 0.4625 0.2747 0.064 Uiso 1 1 calc R
C8 C 0.9792(8) 0.6138(6) 0.3494(5) 0.0494(16) Uani 1 1 d .
C9 C 0.8367(8) 0.6117(7) 0.2791(5) 0.0570(17) Uani 1 1 d .
H9 H 0.8401 0.5501 0.2167 0.068 Uiso 1 1 calc R
C10 C 0.6866(8) 0.7001(7) 0.2990(5) 0.0518(16) Uani 1 1 d .
H10 H 0.5923 0.6969 0.2492 0.062 Uiso 1 1 calc R
C11 C 0.6733(8) 0.7900(6) 0.3880(5) 0.0492(16) Uani 1 1 d D
C12 C 0.8245(9) 0.7933(7) 0.4598(5) 0.0553(17) Uani 1 1 d .
C13 C 0.9659(8) 0.7046(6) 0.4387(5) 0.0445(15) Uani 1 1 d .
C14 C 0.1654(10) 0.9161(10) -0.0985(5) 0.074(2) Uani 1 1 d D
C15 C 0.2133(9) 1.0616(8) -0.1189(5) 0.0620(18) Uani 1 1 d D
H15 H 0.1882 1.0805 -0.1818 0.074 Uiso 1 1 calc R
C16 C 0.3038(9) 1.1900(11) -0.0441(5) 0.076(2) Uani 1 1 d D
C17 C 0.3428(11) 1.1710(12) 0.0466(6) 0.100(3) Uani 1 1 d D
C18 C 0.4345(9) 1.3035(9) 0.1193(7) 0.076(3) Uani 1 1 d D
C19 C 0.4682(10) 1.2744(8) 0.2088(6) 0.073(2) Uani 1 1 d D
H19 H 0.5297 1.3597 0.2578 0.087 Uiso 1 1 calc R
C20 C 0.4119(9) 1.1149(9) 0.2309(6) 0.077(2) Uani 1 1 d .
H20 H 0.4378 1.0994 0.2944 0.092 Uiso 1 1 calc R
C21 C 0.3284(9) 0.9942(9) 0.1678(6) 0.074(2) Uani 1 1 d .
C22 C 0.2719(8) 0.8341(7) 0.1836(6) 0.0547(17) Uani 1 1 d .
H22 H 0.2939 0.8093 0.2453 0.066 Uiso 1 1 calc R
C23 C 0.1818(11) 0.7108(12) 0.1060(7) 0.085(3) Uani 1 1 d D
H23 H 0.1444 0.6048 0.1177 0.102 Uiso 1 1 calc R
C24 C 0.1454(9) 0.7411(12) 0.0105(8) 0.118(4) Uani 1 1 d D
C25 C 0.2055(9) 0.8909(10) 0.0031(6) 0.073(2) Uani 1 1 d D
C26 C 0.2929(8) 1.0229(8) 0.0687(5) 0.0491(16) Uani 1 1 d .
N1' N 1.3501(15) 0.6723(12) 0.5792(8) 0.060(3) Uiso 0.481(8) 1 d PD
N1 N 0.5780(12) 0.8876(10) 0.4340(7) 0.046(3) Uiso 0.519(8) 1 d PD
N2 N 0.0735(13) 0.6598(11) -0.0695(7) 0.066(3) Uiso 0.607(9) 1 d PD
N2' N 0.4505(18) 1.3992(16) 0.0649(10) 0.061(4) Uiso 0.393(9) 1 d PD
O1 O 0.6594(12) 0.9535(9) 0.5392(6) 0.069(3) Uiso 0.519(8) 1 d PD
O1' O 1.2392(14) 0.7897(12) 0.6496(8) 0.083(4) Uiso 0.481(8) 1 d PD
O2 O 0.0856(12) 0.7858(11) -0.1420(7) 0.087(3) Uiso 0.607(9) 1 d PD
O2' O 0.3665(19) 1.3336(16) -0.0405(11) 0.096(5) Uiso 0.393(9) 1 d PD

loop_
_atom_site_aniso_label
_atom_site_aniso_U_11
_atom_site_aniso_U_22
_atom_site_aniso_U_33
_atom_site_aniso_U_23
_atom_site_aniso_U_13
_atom_site_aniso_U_12
C1 0.046(4) 0.046(3) 0.068(5) 0.029(3) 0.008(4) 0.004(3)
C2 0.052(4) 0.039(3) 0.052(4) 0.004(3) 0.002(3) -0.003(3)
C3 0.055(4) 0.047(3) 0.048(4) 0.012(3) 0.010(3) -0.001(3)
C4 0.052(4) 0.051(3) 0.080(6) 0.029(4) 0.024(4) -0.002(3)
C5 0.056(4) 0.055(4) 0.055(5) 0.025(4) 0.010(4) -0.012(3)
C6 0.057(4) 0.048(3) 0.054(4) 0.015(3) 0.016(4) 0.004(3)
C7 0.056(4) 0.042(3) 0.071(5) 0.019(3) 0.027(4) 0.012(3)
C8 0.049(4) 0.041(3) 0.065(5) 0.019(3) 0.019(4) 0.004(3)
C9 0.051(4) 0.057(3) 0.066(5) 0.026(3) 0.004(4) -0.004(3)
C10 0.042(4) 0.056(3) 0.064(5) 0.027(3) 0.009(3) 0.009(3)
C11 0.055(4) 0.044(3) 0.051(4) 0.014(3) 0.011(4) -0.002(3)
C12 0.078(5) 0.040(3) 0.051(4) 0.009(3) 0.029(4) -0.008(3)
C13 0.049(4) 0.031(3) 0.060(5) 0.015(3) 0.025(4) 0.001(3)
C14 0.066(5) 0.101(6) 0.063(6) 0.020(5) 0.029(4) 0.022(5)
C15 0.065(5) 0.078(5) 0.038(4) -0.001(4) 0.004(3) 0.019(4)
C16 0.055(5) 0.120(7) 0.060(5) 0.018(5) 0.019(4) 0.029(5)
C17 0.078(6) 0.155(9) 0.103(8) 0.066(7) 0.064(6) 0.067(6)
C18 0.047(4) 0.061(4) 0.097(7) -0.039(5) 0.014(4) -0.011(3)
C19 0.075(5) 0.063(4) 0.084(6) 0.010(4) 0.033(5) 0.005(4)
C20 0.053(4) 0.082(5) 0.095(6) 0.013(5) 0.018(4) 0.010(4)
C21 0.047(4) 0.066(4) 0.102(7) -0.012(5) 0.029(4) 0.008(4)
C22 0.043(4) 0.050(4) 0.073(5) 0.013(3) 0.013(3) 0.007(3)
C23 0.072(5) 0.129(7) 0.086(6) 0.069(6) 0.039(5) 0.050(5)
C24 0.032(4) 0.109(7) 0.190(13) -0.036(8) 0.029(6) -0.001(5)
C25 0.040(4) 0.089(5) 0.090(7) 0.005(5) 0.016(4) 0.013(4)
C26 0.043(4) 0.072(4) 0.043(4) 0.026(4) 0.019(3) 0.021(3)

loop_
_atom_type_symbol
_atom_type_description
_atom_type_scat_dispersion_real
_atom_type_scat_dispersion_imag
_atom_type_scat_source
C C 0.0033 0.0016 'International Tables Vol C Tables 4.2.6.8 and 6.1.1.4'
H H 0.0000 0.0000 'International Tables Vol C Tables 4.2.6.8 and 6.1.1.4'
N N 0.0061 0.0033 'International Tables Vol C Tables 4.2.6.8 and 6.1.1.4'
O O 0.0106 0.0060 'International Tables Vol C Tables 4.2.6.8 and 6.1.1.4'

loop_
_geom_angle_atom_site_label_1
_geom_angle_atom_site_label_2
_geom_angle_atom_site_label_3
_geom_angle
O1 C1 C12 108.0(7)
O1 C1 C2 133.0(7)
C12 C1 C2 119.0(6)
C3 C2 C1 118.7(6)
O1' C3 C2 140.2(8)
O1' C3 C4 99.2(7)
C2 C3 C4 120.7(6)
C5 C4 C13 120.1(6)
C5 C4 C3 118.7(7)
C13 C4 C3 121.2(6)
N1' C5 C4 104.3(8)
N1' C5 C6 138.1(8)
C4 C5 C6 117.6(7)
C7 C6 C5 121.9(6)
C6 C7 C8 120.0(7)
C13 C8 C9 116.7(6)
C13 C8 C7 118.8(7)
C9 C8 C7 124.5(7)
C8 C9 C10 121.1(7)
C11 C10 C9 122.1(6)
N1 C11 C10 143.1(7)
N1 C11 C12 100.8(7)
C10 C11 C12 115.9(5)
C13 C12 C1 125.6(7)
C13 C12 C11 120.5(6)
C1 C12 C11 113.9(6)
C12 C13 C8 123.6(7)
C12 C13 C4 114.9(6)
C8 C13 C4 121.5(5)
O2 C14 C15 135.8(9)
O2 C14 C25 104.8(8)
C15 C14 C25 119.3(8)
C14 C15 C16 118.5(7)
O2' C16 C17 102.5(10)
O2' C16 C15 134.0(10)
C17 C16 C15 123.6(8)
C16 C17 C26 118.5(10)
C16 C17 C18 121.5(9)
C26 C17 C18 120.0(8)
C16 C17 N2' 82.9(7)
C26 C17 N2' 158.6(9)
C18 C17 N2' 38.6(6)
N2' C18 C19 148.0(9)
N2' C18 C17 94.1(10)
C19 C18 C17 117.8(8)
C18 C19 C20 121.2(8)
C21 C20 C19 122.5(8)
C20 C21 C22 125.8(8)
C20 C21 C26 117.0(7)
C22 C21 C26 117.2(7)
C21 C22 C23 119.6(7)
C22 C23 C24 122.6(8)
N2 C24 C25 110.2(11)
N2 C24 C23 136.8(11)
C25 C24 C23 113.0(9)
C24 C25 C26 132.1(9)
C24 C25 C14 111.0(9)
C26 C25 C14 116.9(7)
C17 C26 C25 123.2(7)
C17 C26 C21 121.4(7)
C25 C26 C21 115.4(7)
C5 N1' O1' 106.9(9)
C11 N1 O1 113.1(7)
C24 N2 O2 105.7(8)
C18 N2' O2' 116.2(11)
C18 N2' C17 47.2(6)
O2' N2' C17 69.0(7)
C1 O1 N1 104.1(7)
C3 O1' N1' 111.0(9)
C14 O2 N2 108.2(8)
C16 O2' N2' 105.6(11)

loop_
_geom_bond_atom_site_label_1
_geom_bond_atom_site_label_2
_geom_bond_distance
C1 O1 1.282(9)
C1 C12 1.368(9)
C1 C2 1.407(8)
C2 C3 1.365(8)
C3 O1' 1.270(10)
C3 C4 1.420(9)
C4 C5 1.399(8)
C4 C13 1.413(9)
C5 N1' 1.228(11)
C5 C6 1.427(8)
C6 C7 1.374(9)
C7 C8 1.418(8)
C8 C13 1.379(8)
C8 C9 1.393(9)
C9 C10 1.420(8)
C10 C11 1.373(8)
C11 N1 1.263(9)
C11 C12 1.451(9)
C12 C13 1.368(8)
C14 O2 1.216(9)
C14 C15 1.322(9)
C14 C25 1.520(9)
C15 C16 1.433(9)
C16 O2' 1.232(12)
C16 C17 1.351(9)
C17 C26 1.356(10)
C17 C18 1.438(11)
C17 N2' 1.953(17)
C18 N2' 1.222(12)
C18 C19 1.358(9)
C19 C20 1.456(9)
C20 C21 1.287(10)
C21 C22 1.425(9)
C21 C26 1.492(10)
C22 C23 1.432(11)
C23 C24 1.447(11)
C24 N2 1.261(11)
C24 C25 1.312(10)
C25 C26 1.372(10)
N1' O1' 1.614(14)
N1 O1 1.553(12)
N2 O2 1.613(12)
N2' O2' 1.560(18)
